data_7228091
loop_
_publ_author_name
'Zhao, Shufang'
'Liang, Zhijie'
'Geng, Qiaohua'
'Ma, Pengtao'
'Zhang, Chao'
'Niu, Jingyang'
'Wang, Jingping'

_publ_section_title
;
 Assembly of niobium-phosphate cluster and in-situ
 transition-metal-containing derivatives
;
_journal_name_full CrystEngComm
_journal_paper_doi 10.1039/C7CE00603A
_journal_year 2017
_chemical_formula_moiety '0.5(Co4 Cs6 Nb12 O96 P8), 2(O)'
_chemical_formula_sum 'Co2 Cs3 H28 Nb6 O50 P4'
_chemical_formula_weight 2026.15
_space_group_crystal_system monoclinic
_space_group_IT_number 14
_space_group_name_Hall '-P 2ybc'
_space_group_name_H-M_alt 'P 1 21/c 1'
_symmetry_space_group_name_Hall '-P 2ybc'
_symmetry_space_group_name_H-M 'P 1 21/c 1'
_atom_sites_solution_primary direct
_audit_creation_date 2017-03-25
_audit_creation_method
;
Olex2 1.2-beta
(compiled 2015.01.26 svn.r3150 for OlexSys, GUI svn.r4998)
;
_audit_update_record
;
2017-03-27 deposited with the CCDC.
2017-04-19 downloaded from the CCDC.
;
_cell_angle_alpha 90
_cell_angle_beta 108.406(4)
_cell_angle_gamma 90
_cell_formula_units_Z 2
_cell_length_a 10.455(3)
_cell_length_b 20.296(5)
_cell_length_c 10.704(3)
_cell_measurement_reflns_used 6665
_cell_measurement_temperature 296(2)
_cell_measurement_theta_max 28.17
_cell_measurement_theta_min 2.24
_cell_volume 2155.1(10)
_computing_molecular_graphics 'Olex2 (Dolomanov et al., 2009)'
_computing_publication_material 'Olex2 (Dolomanov et al., 2009)'
_computing_structure_refinement 'ShelXL-2014/7 (Sheldrick, 2008)'
_computing_structure_solution 'ShelXS-1997 (Sheldrick, 2008)'
_diffrn_ambient_temperature 296.15
_diffrn_measured_fraction_theta_full 0.994
_diffrn_measured_fraction_theta_max 0.994
_diffrn_measurement_device_type 'Bruker APEX-II CCD'
_diffrn_measurement_method '\f and \w scans'
_diffrn_radiation_monochromator graphite
_diffrn_radiation_type MoK\a
_diffrn_radiation_wavelength 0.71073
_diffrn_reflns_av_R_equivalents 0.0219
_diffrn_reflns_av_unetI/netI 0.0240
_diffrn_reflns_Laue_measured_fraction_full 0.994
_diffrn_reflns_Laue_measured_fraction_max 0.994
_diffrn_reflns_limit_h_max 12
_diffrn_reflns_limit_h_min -6
_diffrn_reflns_limit_k_max 23
_diffrn_reflns_limit_k_min -24
_diffrn_reflns_limit_l_max 8
_diffrn_reflns_limit_l_min -12
_diffrn_reflns_number 11098
_diffrn_reflns_point_group_measured_fraction_full 0.994
_diffrn_reflns_point_group_measured_fraction_max 0.994
_diffrn_reflns_theta_full 25.097
_diffrn_reflns_theta_max 25.097
_diffrn_reflns_theta_min 2.242
_diffrn_standards_number 0
_exptl_absorpt_coefficient_mu 5.069
_exptl_absorpt_correction_T_max 0.7457
_exptl_absorpt_correction_T_min 0.5071
_exptl_absorpt_correction_type multi-scan
_exptl_absorpt_process_details
;
SADABS-2008/1 (Bruker,2008) was used for absorption correction.
wR2(int) was 0.1011 before and 0.0335 after correction.
The Ratio of minimum to maximum transmission is 0.6800.
The \l/2 correction factor is 0.0015.
;
_exptl_crystal_colour pink
_exptl_crystal_colour_primary pink
_exptl_crystal_density_diffrn 3.122
_exptl_crystal_description block
_exptl_crystal_F_000 1906
_exptl_crystal_size_max 0.25
_exptl_crystal_size_mid 0.17
_exptl_crystal_size_min 0.15
_refine_diff_density_max 3.851
_refine_diff_density_min -3.324
_refine_diff_density_rms 0.301
_refine_ls_extinction_method none
_refine_ls_goodness_of_fit_ref 1.041
_refine_ls_hydrogen_treatment undef
_refine_ls_matrix_type full
_refine_ls_number_parameters 272
_refine_ls_number_reflns 3826
_refine_ls_number_restraints 0
_refine_ls_restrained_S_all 1.041
_refine_ls_R_factor_all 0.0738
_refine_ls_R_factor_gt 0.0677
_refine_ls_shift/su_max 0.000
_refine_ls_shift/su_mean 0.000
_refine_ls_structure_factor_coef Fsqd
_refine_ls_weighting_details 'w=1/[\s^2^(Fo^2^)+(0.0871P)^2^+68.3615P] where P=(Fo^2^+2Fc^2^)/3'
_refine_ls_weighting_scheme calc
_refine_ls_wR_factor_gt 0.1720
_refine_ls_wR_factor_ref 0.1781
_reflns_Friedel_coverage 0.000
_reflns_number_gt 3445
_reflns_number_total 3826
_reflns_threshold_expression 'I > 2\s(I)'
_cod_data_source_file c7ce00603a2.cif
_cod_data_source_block njy1
_cod_original_cell_volume 2155.2(10)
_cod_database_code 7228091
_shelx_space_group_comment
;
The symmetry employed for this shelxl refinement is uniquely defined
by the following loop, which should always be used as a source of
symmetry information in preference to the above space-group names.
They are only intended as comments.
;
_shelx_estimated_absorpt_t_max 0.517
_shelx_estimated_absorpt_t_min 0.364
_olex2_refinement_description
;
1. Others
 Fixed Sof: Cs1(0.65) Cs2(0.35) Cs3(0.5)
;
_shelx_shelxl_version_number 2014/7
_olex2_submission_special_instructions 'No special instructions were received'

loop_
_space_group_symop_operation_xyz
'x, y, z'
'-x, y+1/2, -z+1/2'
'-x, -y, -z'
'x, -y-1/2, z-1/2'

loop_
_atom_site_label
_atom_site_type_symbol
_atom_site_fract_x
_atom_site_fract_y
_atom_site_fract_z
_atom_site_U_iso_or_equiv
_atom_site_adp_type
_atom_site_occupancy
_atom_site_site_symmetry_order
_atom_site_calc_flag
_atom_site_refinement_flags_occupancy
_atom_site_disorder_assembly
_atom_site_disorder_group
Nb1 Nb 0.43105(9) 0.05146(4) 0.70899(8) 0.0159(2) Uani 1 1 d . . .
Nb2 Nb 0.40059(9) 0.15616(4) 0.46604(8) 0.0164(3) Uani 1 1 d . . .
Nb3 Nb 0.70338(8) 0.08851(4) 0.53079(8) 0.0150(2) Uani 1 1 d . . .
Cs1 Cs 0.5227(4) 0.37033(14) 0.5844(3) 0.0866(12) Uani 0.65 1 d P A .
Cs2 Cs 0.6091(7) 0.3662(3) 0.6151(6) 0.0822(18) Uani 0.35 1 d P A 2
Cs3 Cs 0.9298(3) 0.02880(16) 0.2988(4) 0.0950(10) Uani 0.5 1 d P . .
Co1 Co 0.0600(2) 0.12575(11) 0.0313(3) 0.0758(10) Uani 1 1 d . . .
P1 P 0.6193(3) 0.18405(12) 0.7437(3) 0.0203(6) Uani 1 1 d . . .
P2 P 0.2753(3) 0.03209(12) 0.2419(2) 0.0158(5) Uani 1 1 d . . .
O1 O 0.4086(11) 0.0239(6) 0.8754(10) 0.053(3) Uani 1 1 d . . .
O2 O 0.3036(11) 0.0672(5) 0.8024(11) 0.052(3) Uani 1 1 d . . .
O3 O 0.3423(7) -0.0229(3) 0.6008(7) 0.0214(15) Uani 1 1 d . . .
O4 O 0.3030(7) 0.1171(4) 0.5863(8) 0.0252(16) Uani 1 1 d . . .
O5 O 0.5556(8) 0.1285(4) 0.8043(7) 0.0245(16) Uani 1 1 d . . .
O6 O 0.5172(7) 0.0785(3) 0.5630(6) 0.0143(13) Uani 1 1 d . . .
O7 O 0.2476(8) 0.2195(4) 0.4161(8) 0.0297(18) Uani 1 1 d . . .
O8 O 0.3532(8) 0.2353(4) 0.3550(8) 0.0301(18) Uani 1 1 d . . .
O9 O 0.5719(7) 0.1583(3) 0.4106(7) 0.0199(15) Uani 1 1 d . . .
O10 O 0.5058(7) 0.2119(3) 0.6227(7) 0.0216(15) Uani 1 1 d . . .
O11 O 0.3079(8) 0.0982(4) 0.3185(7) 0.0253(17) Uani 1 1 d . . .
O12 O 0.7299(7) 0.1548(3) 0.6916(7) 0.0217(15) Uani 1 1 d . . .
O13 O 0.8259(8) 0.1402(4) 0.4638(9) 0.0308(18) Uani 1 1 d . . .
O14 O 0.9008(8) 0.0904(4) 0.5609(8) 0.0298(18) Uani 1 1 d . . .
O15 O 0.6786(8) 0.2377(4) 0.8425(8) 0.0307(18) Uani 1 1 d . . .
O16 O 0.2289(8) -0.0179(4) 0.3259(8) 0.0254(16) Uani 1 1 d . . .
O17 O 0.1647(7) 0.0435(4) 0.1151(7) 0.0233(16) Uani 1 1 d . . .
O18 O 0.4038(8) 0.0082(4) 0.2160(7) 0.0233(16) Uani 1 1 d . . .
O1W O 0.0286(15) 0.1572(7) 0.2192(15) 0.082(4) Uiso 1 1 d . . .
O2W O 0.2386(14) 0.1831(7) 0.0850(14) 0.078(4) Uiso 1 1 d . . .
O3W O -0.1253(12) 0.0780(6) 0.0037(12) 0.062(3) Uiso 1 1 d . . .
O4W O -0.0411(19) 0.2170(10) -0.0430(19) 0.113(6) Uiso 1 1 d . . .
O5W O 0.052(2) 0.0955(11) -0.148(2) 0.126(7) Uiso 1 1 d . . .
O6W O 0.800(2) 0.2889(12) 0.616(2) 0.144(8) Uiso 1 1 d . . .
O7W O 0.1066(11) 0.1840(5) 0.6488(11) 0.051(3) Uiso 1 1 d . . .

loop_
_atom_site_aniso_label
_atom_site_aniso_U_11
_atom_site_aniso_U_22
_atom_site_aniso_U_33
_atom_site_aniso_U_23
_atom_site_aniso_U_13
_atom_site_aniso_U_12
Nb1 0.0232(5) 0.0142(5) 0.0112(4) -0.0004(3) 0.0067(3) 0.0018(3)
Nb2 0.0218(5) 0.0103(4) 0.0142(5) -0.0022(3) 0.0014(3) 0.0023(3)
Nb3 0.0186(5) 0.0102(4) 0.0158(5) 0.0006(3) 0.0048(3) -0.0008(3)
Cs1 0.198(4) 0.0357(10) 0.0391(12) 0.0100(8) 0.0560(19) 0.0325(19)
Cs2 0.172(6) 0.032(2) 0.061(3) 0.0060(18) 0.064(4) -0.004(3)
Cs3 0.094(2) 0.0819(19) 0.134(3) 0.0153(18) 0.072(2) 0.0136(16)
Co1 0.0513(13) 0.0474(13) 0.0875(18) 0.0393(12) -0.0368(12) -0.0187(10)
P1 0.0276(14) 0.0117(12) 0.0170(13) -0.0060(10) 0.0002(11) 0.0010(10)
P2 0.0228(13) 0.0113(11) 0.0121(12) 0.0003(9) 0.0038(10) 0.0008(9)
O1 0.057(6) 0.077(8) 0.031(5) 0.014(5) 0.023(5) 0.008(5)
O2 0.061(6) 0.056(6) 0.049(6) 0.006(5) 0.033(5) 0.012(5)
O3 0.029(4) 0.017(4) 0.021(4) -0.002(3) 0.012(3) 0.001(3)
O4 0.025(4) 0.023(4) 0.031(4) 0.003(3) 0.013(3) 0.004(3)
O5 0.036(4) 0.022(4) 0.015(4) -0.003(3) 0.007(3) 0.001(3)
O6 0.022(3) 0.010(3) 0.011(3) -0.001(2) 0.004(3) 0.000(3)
O7 0.032(4) 0.023(4) 0.030(4) 0.001(3) 0.004(3) 0.008(3)
O8 0.037(4) 0.020(4) 0.031(4) 0.007(3) 0.008(4) 0.004(3)
O9 0.026(4) 0.013(3) 0.020(4) 0.002(3) 0.007(3) 0.000(3)
O10 0.030(4) 0.012(3) 0.018(4) -0.002(3) 0.001(3) 0.002(3)
O11 0.032(4) 0.017(4) 0.019(4) -0.004(3) -0.004(3) 0.005(3)
O12 0.024(4) 0.017(4) 0.022(4) -0.005(3) 0.002(3) -0.002(3)
O13 0.030(4) 0.018(4) 0.045(5) 0.014(4) 0.012(4) 0.001(3)
O14 0.023(4) 0.030(4) 0.034(4) 0.014(3) 0.006(3) 0.001(3)
O15 0.035(4) 0.019(4) 0.032(4) -0.013(3) 0.001(3) -0.001(3)
O16 0.029(4) 0.022(4) 0.027(4) 0.010(3) 0.011(3) 0.005(3)
O17 0.027(4) 0.022(4) 0.015(4) -0.002(3) -0.001(3) -0.001(3)
O18 0.033(4) 0.020(4) 0.017(4) 0.003(3) 0.008(3) 0.009(3)

loop_
_atom_type_symbol
_atom_type_description
_atom_type_scat_dispersion_real
_atom_type_scat_dispersion_imag
_atom_type_scat_source
O O 0.0106 0.0060 'International Tables Vol C Tables 4.2.6.8 and 6.1.1.4'
H H 0.0000 0.0000 'International Tables Vol C Tables 4.2.6.8 and 6.1.1.4'
P P 0.1023 0.0942 'International Tables Vol C Tables 4.2.6.8 and 6.1.1.4'
Co Co 0.3494 0.9721 'International Tables Vol C Tables 4.2.6.8 and 6.1.1.4'
Nb Nb -2.0727 0.6215 'International Tables Vol C Tables 4.2.6.8 and 6.1.1.4'
Cs Cs -0.3680 2.1192 'International Tables Vol C Tables 4.2.6.8 and 6.1.1.4'

loop_
_geom_angle_atom_site_label_1
_geom_angle_atom_site_label_2
_geom_angle_atom_site_label_3
_geom_angle
_geom_angle_site_symmetry_1
_geom_angle_site_symmetry_3
Nb2 Nb1 Cs1 159.70(5) . 2_646
Nb2 Nb1 Cs1 116.98(5) . 4_566
Nb2 Nb1 Cs2 156.11(8) . 2_646
Nb2 Nb1 Cs3 112.48(6) . 3_656
Cs1 Nb1 Cs1 82.69(6) 4_566 2_646
Cs1 Nb1 Cs2 11.59(9) 2_646 2_646
Cs1 Nb1 Cs2 86.26(9) 4_566 2_646
Cs3 Nb1 Cs1 67.50(7) 3_656 2_646
Cs3 Nb1 Cs1 95.85(8) 3_656 4_566
Cs3 Nb1 Cs2 56.03(11) 3_656 2_646
O1 Nb1 Nb2 153.7(3) . .
O1 Nb1 Cs1 44.1(4) . 4_566
O1 Nb1 Cs1 45.7(4) . 2_646
O1 Nb1 Cs2 44.8(4) . 2_646
O1 Nb1 Cs3 61.8(3) . 3_656
O1 Nb1 O4 122.0(4) . .
O1 Nb1 O5 90.3(4) . .
O1 Nb1 O6 162.6(4) . .
O1 Nb1 O18 78.6(4) . 3_656
O2 Nb1 Nb2 113.1(3) . .
O2 Nb1 Cs1 81.8(3) . 2_646
O2 Nb1 Cs1 54.5(4) . 4_566
O2 Nb1 Cs2 74.8(3) . 2_646
O2 Nb1 Cs3 44.9(4) . 3_656
O2 Nb1 O1 43.3(4) . .
O2 Nb1 O3 99.2(4) . .
O2 Nb1 O4 78.8(4) . .
O2 Nb1 O5 92.8(4) . .
O2 Nb1 O6 150.3(4) . .
O2 Nb1 O18 121.9(4) . 3_656
O3 Nb1 Nb2 96.9(2) . .
O3 Nb1 Cs1 66.0(2) . 2_646
O3 Nb1 Cs1 142.6(2) . 4_566
O3 Nb1 Cs2 59.2(2) . 2_646
O3 Nb1 Cs3 54.3(2) . 3_656
O3 Nb1 O1 98.6(4) . .
O3 Nb1 O4 91.8(3) . .
O3 Nb1 O5 168.0(3) . .
O3 Nb1 O6 89.7(3) . .
O3 Nb1 O18 87.7(3) . 3_656
O4 Nb1 Nb2 36.1(2) . .
O4 Nb1 Cs1 106.1(2) . 4_566
O4 Nb1 Cs1 147.6(2) . 2_646
O4 Nb1 Cs2 136.0(2) . 2_646
O4 Nb1 Cs3 80.4(2) . 3_656
O4 Nb1 O5 90.4(3) . .
O4 Nb1 O6 72.6(3) . .
O4 Nb1 O18 159.1(3) . 3_656
O5 Nb1 Nb2 78.0(2) . .
O5 Nb1 Cs1 47.2(2) . 4_566
O5 Nb1 Cs1 116.4(2) . 2_646
O5 Nb1 Cs2 125.2(2) . 2_646
O5 Nb1 Cs3 137.7(2) . 3_656
O5 Nb1 O6 79.7(3) . .
O6 Nb1 Nb2 37.30(18) . .
O6 Nb1 Cs1 126.69(18) . 4_566
O6 Nb1 Cs1 127.41(18) . 2_646
O6 Nb1 Cs2 132.70(19) . 2_646
O6 Nb1 Cs3 134.14(19) . 3_656
O18 Nb1 Nb2 123.3(2) 3_656 .
O18 Nb1 Cs1 48.8(2) 3_656 2_646
O18 Nb1 Cs1 86.5(2) 3_656 4_566
O18 Nb1 Cs2 59.8(2) 3_656 2_646
O18 Nb1 Cs3 115.5(2) 3_656 3_656
O18 Nb1 O5 86.1(3) 3_656 .
O18 Nb1 O6 86.6(3) 3_656 .
Nb1 Nb2 Nb3 73.75(3) . .
O4 Nb2 Nb1 36.3(2) . .
O4 Nb2 Nb3 110.0(2) . .
O4 Nb2 O6 73.7(3) . .
O4 Nb2 O9 147.7(3) . .
O6 Nb2 Nb1 38.30(18) . .
O6 Nb2 Nb3 37.29(19) . .
O7 Nb2 Nb1 119.9(2) . .
O7 Nb2 Nb3 163.1(2) . .
O7 Nb2 O4 84.3(3) . .
O7 Nb2 O6 158.0(3) . .
O7 Nb2 O9 127.5(3) . .
O7 Nb2 O10 92.4(3) . .
O8 Nb2 Nb1 161.3(2) . .
O8 Nb2 Nb3 120.4(2) . .
O8 Nb2 O4 128.2(3) . .
O8 Nb2 O6 157.7(3) . .
O8 Nb2 O7 44.1(3) . .
O8 Nb2 O9 83.4(3) . .
O8 Nb2 O10 90.7(3) . .
O9 Nb2 Nb1 111.42(19) . .
O9 Nb2 Nb3 37.68(19) . .
O9 Nb2 O6 74.4(3) . .
O10 Nb2 Nb1 79.4(2) . .
O10 Nb2 Nb3 80.0(2) . .
O10 Nb2 O4 86.8(3) . .
O10 Nb2 O6 86.0(3) . .
O10 Nb2 O9 86.1(3) . .
O11 Nb2 Nb1 98.6(2) . .
O11 Nb2 Nb3 96.7(2) . .
O11 Nb2 O4 93.3(3) . .
O11 Nb2 O6 90.6(3) . .
O11 Nb2 O7 91.2(3) . .
O11 Nb2 O8 92.1(3) . .
O11 Nb2 O9 92.0(3) . .
O11 Nb2 O10 176.4(3) . .
Nb2 Nb3 Cs2 78.77(9) . 4_565
Nb2 Nb3 Cs3 164.14(5) . 3_756
Nb2 Nb3 Cs3 133.51(6) . .
Cs2 Nb3 Cs3 115.24(10) 4_565 3_756
Cs3 Nb3 Cs2 55.38(10) . 4_565
Cs3 Nb3 Cs3 59.86(9) . 3_756
O3 Nb3 Nb2 97.8(2) 3_656 .
O3 Nb3 Cs2 57.5(2) 3_656 4_565
O3 Nb3 Cs3 84.8(2) 3_656 3_756
O3 Nb3 Cs3 53.2(2) 3_656 .
O3 Nb3 O6 91.4(3) 3_656 .
O3 Nb3 O9 93.2(3) 3_656 .
O3 Nb3 O12 170.2(3) 3_656 .
O3 Nb3 O13 98.4(3) 3_656 .
O3 Nb3 O14 98.0(3) 3_656 .
O3 Nb3 O16 90.6(3) 3_656 3_656
O6 Nb3 Nb2 36.68(18) . .
O6 Nb3 Cs2 105.5(2) . 4_565
O6 Nb3 Cs3 127.96(18) . 3_756
O6 Nb3 Cs3 144.40(18) . .
O6 Nb3 O9 72.8(3) . .
O6 Nb3 O12 79.6(3) . .
O9 Nb3 Nb2 36.7(2) . .
O9 Nb3 Cs2 48.6(2) . 4_565
O9 Nb3 Cs3 159.1(2) . 3_756
O9 Nb3 Cs3 102.6(2) . .
O9 Nb3 O12 87.8(3) . .
O12 Nb3 Nb2 77.29(19) . .
O12 Nb3 Cs2 128.6(2) . 4_565
O12 Nb3 Cs3 97.6(2) . 3_756
O12 Nb3 Cs3 136.0(2) . .
O13 Nb3 Nb2 113.2(2) . .
O13 Nb3 Cs2 58.3(3) . 4_565
O13 Nb3 Cs3 81.7(2) . 3_756
O13 Nb3 Cs3 50.9(3) . .
O13 Nb3 O6 149.7(3) . .
O13 Nb3 O9 78.0(3) . .
O13 Nb3 O12 91.4(3) . .
O13 Nb3 O14 44.2(3) . .
O13 Nb3 O16 122.4(3) . 3_656
O14 Nb3 Nb2 154.2(2) . .
O14 Nb3 Cs2 92.9(3) . 4_565
O14 Nb3 Cs3 48.5(3) . .
O14 Nb3 Cs3 38.4(2) . 3_756
O14 Nb3 O6 161.6(3) . .
O14 Nb3 O9 122.0(3) . .
O14 Nb3 O12 89.6(3) . .
O14 Nb3 O16 78.3(3) . 3_656
O16 Nb3 Nb2 121.7(2) 3_656 .
O16 Nb3 Cs2 145.7(2) 3_656 4_565
O16 Nb3 Cs3 42.4(2) 3_656 3_756
O16 Nb3 Cs3 96.7(2) 3_656 .
O16 Nb3 O6 85.9(3) 3_656 .
O16 Nb3 O9 158.4(3) 3_656 .
O16 Nb3 O12 84.9(3) 3_656 .
Cs2 Cs1 P2 128.5(6) . 4_566
Cs2 Cs1 O1 83.1(6) . 2_656
Cs2 Cs1 O1 117.8(6) . 4_565
Cs2 Cs1 O2 134.8(6) . 4_565
Cs2 Cs1 O5 87.0(5) . 4_565
Cs2 Cs1 O8 113.7(6) . .
Cs2 Cs1 O9 78.0(5) . 4_566
Cs2 Cs1 O10 87.0(5) . .
Cs2 Cs1 O18 113.8(6) . 4_566
Cs2 Cs1 O2W 146.8(6) . 4_566
Cs2 Cs1 O6W 28.5(6) . .
O1 Cs1 P2 67.08(19) 2_656 4_566
O1 Cs1 P2 78.9(2) 4_565 4_566
O1 Cs1 O1 55.5(3) 4_565 2_656
O1 Cs1 O2 79.4(3) 2_656 4_565
O1 Cs1 O2 24.8(3) 4_565 4_565
O1 Cs1 O5 55.1(2) 4_565 4_565
O1 Cs1 O8 92.3(2) 4_565 .
O1 Cs1 O8 147.6(2) 2_656 .
O1 Cs1 O9 94.2(2) 2_656 4_566
O1 Cs1 O9 140.0(2) 4_565 4_566
O1 Cs1 O10 164.9(3) 2_656 .
O1 Cs1 O10 139.6(3) 4_565 .
O1 Cs1 O18 70.9(2) 4_565 4_566
O1 Cs1 O18 46.2(2) 2_656 4_566
O1 Cs1 O2W 95.3(3) 4_565 4_566
O1 Cs1 O6W 109.0(5) 2_656 .
O1 Cs1 O6W 124.1(5) 4_565 .
O2 Cs1 P2 81.19(19) 4_565 4_566
O2 Cs1 O8 69.1(2) 4_565 .
O2 Cs1 O9 144.3(2) 4_565 4_566
O5 Cs1 P2 132.71(17) 4_565 4_566
O5 Cs1 O1 91.9(2) 4_565 2_656
O5 Cs1 O2 52.7(2) 4_565 4_565
O5 Cs1 O8 63.10(19) 4_565 .
O5 Cs1 O9 162.9(2) 4_565 4_566
O5 Cs1 O10 98.9(2) 4_565 .
O5 Cs1 O18 125.4(2) 4_565 4_566
O5 Cs1 O2W 113.1(3) 4_565 4_566
O5 Cs1 O6W 75.0(5) 4_565 .
O8 Cs1 P2 113.73(17) . 4_566
O9 Cs1 P2 64.20(13) 4_566 4_566
O9 Cs1 O8 115.75(19) 4_566 .
O10 Cs1 P2 111.45(17) . 4_566
O10 Cs1 O2 115.6(2) . 4_565
O10 Cs1 O8 47.44(18) . .
O10 Cs1 O9 72.51(18) . 4_566
O10 Cs1 O18 130.3(2) . 4_566
O10 Cs1 O6W 64.4(5) . .
O18 Cs1 P2 21.21(13) 4_566 4_566
O18 Cs1 O2 82.0(2) 4_566 4_565
O18 Cs1 O8 132.1(2) 4_566 .
O18 Cs1 O9 69.09(18) 4_566 4_566
O2W Cs1 P2 55.9(3) 4_566 4_566
O2W Cs1 O1 120.3(3) 4_566 2_656
O2W Cs1 O2 76.1(3) 4_566 4_565
O2W Cs1 O8 59.9(3) 4_566 .
O2W Cs1 O9 77.2(3) 4_566 4_566
O2W Cs1 O10 64.7(3) 4_566 .
O2W Cs1 O18 76.9(3) 4_566 4_566
O2W Cs1 O6W 129.1(5) 4_566 .
O6W Cs1 P2 150.8(4) . 4_566
O6W Cs1 O2 127.5(5) . 4_565
O6W Cs1 O8 85.3(5) . .
O6W Cs1 O9 88.0(5) . 4_566
O6W Cs1 O18 141.5(5) . 4_566
Cs1 Cs2 O1 81.5(6) . 2_656
Cs1 Cs2 O1 49.7(5) . 4_565
Cs1 Cs2 O3 96.4(6) . 2_656
Cs1 Cs2 O5 77.4(5) . 4_565
Cs1 Cs2 O9 87.4(5) . 4_566
Cs1 Cs2 O10 78.0(5) . .
Cs1 Cs2 O13 128.4(6) . 4_566
Cs1 Cs2 O15 107.6(6) . .
Cs1 Cs2 O18 53.9(5) . 4_566
Cs1 Cs2 O3W 132.8(6) . 4_666
Cs1 Cs2 O6W 142.2(9) . .
O1 Cs2 O1 50.8(3) 2_656 4_565
O1 Cs2 O3 96.3(2) 4_565 2_656
O1 Cs2 O3 50.2(2) 2_656 2_656
O1 Cs2 O9 95.4(3) 2_656 4_566
O1 Cs2 O10 156.5(3) 2_656 .
O1 Cs2 O13 91.5(3) 2_656 4_566
O1 Cs2 O13 141.7(3) 4_565 4_566
O1 Cs2 O15 136.5(3) 2_656 .
O1 Cs2 O18 42.3(2) 2_656 4_566
O1 Cs2 O18 60.9(2) 4_565 4_566
O1 Cs2 O3W 75.6(3) 2_656 4_666
O3 Cs2 O13 46.35(18) 2_656 4_566
O3 Cs2 O18 44.07(17) 2_656 4_566
O5 Cs2 O1 90.4(3) 4_565 2_656
O5 Cs2 O1 49.9(2) 4_565 4_565
O5 Cs2 O3 140.5(2) 4_565 2_656
O5 Cs2 O9 162.8(3) 4_565 4_566
O5 Cs2 O10 96.1(2) 4_565 .
O5 Cs2 O13 154.1(3) 4_565 4_566
O5 Cs2 O15 133.0(3) 4_565 .
O5 Cs2 O18 110.7(2) 4_565 4_566
O5 Cs2 O3W 62.4(3) 4_565 4_666
O9 Cs2 O1 124.1(3) 4_566 4_565
O9 Cs2 O3 48.53(18) 4_566 2_656
O9 Cs2 O13 42.20(19) 4_566 4_566
O9 Cs2 O15 44.64(19) 4_566 .
O9 Cs2 O18 64.90(19) 4_566 4_566
O9 Cs2 O3W 134.8(3) 4_566 4_666
O10 Cs2 O1 119.3(3) . 4_565
O10 Cs2 O3 121.1(2) . 2_656
O10 Cs2 O9 72.6(2) . 4_566
O10 Cs2 O13 92.4(2) . 4_566
O10 Cs2 O15 43.53(18) . .
O10 Cs2 O18 114.8(2) . 4_566
O10 Cs2 O3W 127.3(3) . 4_666
O15 Cs2 O1 157.3(3) . 4_565
O15 Cs2 O3 86.4(2) . 2_656
O15 Cs2 O13 49.01(19) . 4_566
O15 Cs2 O18 108.9(2) . 4_566
O15 Cs2 O3W 117.5(3) . 4_666
O18 Cs2 O13 87.5(2) 4_566 4_566
O3W Cs2 O1 84.4(3) 4_666 4_565
O3W Cs2 O3 99.4(3) 4_666 2_656
O3W Cs2 O13 93.1(3) 4_666 4_566
O3W Cs2 O18 117.8(3) 4_666 4_566
O6W Cs2 O1 132.7(6) . 4_565
O6W Cs2 O1 132.1(6) . 2_656
O6W Cs2 O3 118.0(6) . 2_656
O6W Cs2 O5 84.5(6) . 4_565
O6W Cs2 O9 103.3(6) . 4_566
O6W Cs2 O10 71.2(6) . .
O6W Cs2 O13 75.1(6) . 4_566
O6W Cs2 O15 62.8(6) . .
O6W Cs2 O18 162.1(6) . 4_566
O6W Cs2 O3W 59.9(6) . 4_666
O1 Cs3 P2 137.80(19) 3_656 1_655
O1 Cs3 O17 117.9(2) 3_656 1_655
O2 Cs3 P2 130.0(2) 3_656 1_655
O2 Cs3 O1 22.9(3) 3_656 3_656
O2 Cs3 O3 54.8(2) 3_656 3_656
O2 Cs3 O13 105.7(2) 3_656 .
O2 Cs3 O14 106.1(2) 3_656 .
O2 Cs3 O14 86.8(3) 3_656 3_756
O2 Cs3 O16 119.7(3) 3_656 1_655
O2 Cs3 O17 117.8(2) 3_656 1_655
O2 Cs3 O3W 88.5(3) 3_656 1_655
O3 Cs3 P2 170.83(18) 3_656 1_655
O3 Cs3 O1 50.2(2) 3_656 3_656
O3 Cs3 O17 166.3(2) 3_656 1_655
O13 Cs3 P2 124.32(17) . 1_655
O13 Cs3 O1 92.6(2) . 3_656
O13 Cs3 O3 52.28(19) . 3_656
O13 Cs3 O17 129.7(2) . 1_655
O14 Cs3 P2 119.33(18) . 1_655
O14 Cs3 P2 70.62(16) 3_756 1_655
O14 Cs3 O1 102.8(2) . 3_656
O14 Cs3 O1 109.7(3) 3_756 3_656
O14 Cs3 O3 53.24(19) . 3_656
O14 Cs3 O3 103.3(2) 3_756 3_656
O14 Cs3 O13 26.61(19) . .
O14 Cs3 O13 121.1(2) 3_756 .
O14 Cs3 O14 94.5(2) 3_756 .
O14 Cs3 O16 47.9(2) 3_756 1_655
O14 Cs3 O16 113.7(2) . 1_655
O14 Cs3 O17 136.1(2) . 1_655
O14 Cs3 O17 86.9(2) 3_756 1_655
O14 Cs3 O3W 128.5(3) 3_756 1_655
O14 Cs3 O3W 135.7(3) . 1_655
O16 Cs3 P2 22.78(14) 1_655 1_655
O16 Cs3 O1 137.1(3) 1_655 3_656
O16 Cs3 O3 150.3(2) 1_655 3_656
O16 Cs3 O13 129.9(2) 1_655 .
O16 Cs3 O17 42.15(18) 1_655 1_655
O17 Cs3 P2 22.86(12) 1_655 1_655
O1W Cs3 P2 61.3(3) 1_655 1_655
O1W Cs3 O1 118.5(3) 1_655 3_656
O1W Cs3 O2 139.3(4) 1_655 3_656
O1W Cs3 O3 121.5(3) 1_655 3_656
O1W Cs3 O13 75.9(3) 1_655 .
O1W Cs3 O14 92.7(3) 1_655 .
O1W Cs3 O14 128.1(3) 1_655 3_756
O1W Cs3 O16 82.5(3) 1_655 1_655
O1W Cs3 O17 54.8(3) 1_655 1_655
O1W Cs3 O3W 54.7(4) 1_655 1_655
O1W Cs3 O5W 118.8(5) 1_655 3_655
O3W Cs3 P2 73.9(2) 1_655 1_655
O3W Cs3 O1 74.9(3) 1_655 3_656
O3W Cs3 O3 115.1(3) 1_655 3_656
O3W Cs3 O13 109.5(3) 1_655 .
O3W Cs3 O16 92.8(3) 1_655 1_655
O3W Cs3 O17 51.4(2) 1_655 1_655
O5W Cs3 P2 73.1(4) 3_655 1_655
O5W Cs3 O1 72.3(5) 3_655 3_656
O5W Cs3 O2 57.1(5) 3_655 3_656
O5W Cs3 O3 110.2(4) 3_655 3_656
O5W Cs3 O13 162.4(4) 3_655 .
O5W Cs3 O14 59.0(5) 3_655 3_756
O5W Cs3 O14 147.0(5) 3_655 .
O5W Cs3 O16 64.9(4) 3_655 1_655
O5W Cs3 O17 67.1(4) 3_655 1_655
O5W Cs3 O3W 75.8(5) 3_655 1_655
O17 Co1 Cs3 63.0(2) . 1_455
O17 Co1 O1W 92.8(5) . .
O17 Co1 O2W 91.4(5) . .
O17 Co1 O3W 91.6(4) . .
O17 Co1 O4W 175.3(6) . .
O1W Co1 Cs3 47.4(4) . 1_455
O2W Co1 Cs3 122.6(4) . 1_455
O2W Co1 O1W 88.1(6) . .
O2W Co1 O4W 85.2(7) . .
O3W Co1 Cs3 51.3(4) . 1_455
O3W Co1 O1W 82.4(5) . .
O3W Co1 O2W 170.1(6) . .
O3W Co1 O4W 91.3(6) . .
O4W Co1 Cs3 116.3(5) . 1_455
O4W Co1 O1W 83.8(7) . .
O5W Co1 Cs3 127.6(7) . 1_455
O5W Co1 O17 91.5(7) . .
O5W Co1 O1W 169.5(7) . .
O5W Co1 O2W 101.4(8) . .
O5W Co1 O3W 87.9(7) . .
O5W Co1 O4W 92.4(8) . .
Cs1 P1 Cs1 120.02(10) . 4_566
Cs2 P1 Cs1 122.96(11) 4_566 .
Cs2 P1 Cs1 11.77(9) 4_566 4_566
Cs2 P1 Cs1 124.04(12) . 4_566
Cs2 P1 Cs1 11.91(10) . .
Cs2 P1 Cs2 124.17(12) . 4_566
O5 P1 Cs1 139.0(3) . .
O5 P1 Cs1 36.7(3) . 4_566
O5 P1 Cs2 149.4(3) . .
O5 P1 Cs2 43.5(3) . 4_566
O5 P1 O10 107.2(4) . .
O5 P1 O12 109.8(4) . .
O10 P1 Cs1 119.0(3) . 4_566
O10 P1 Cs1 45.9(3) . .
O10 P1 Cs2 130.0(3) . 4_566
O10 P1 Cs2 55.9(3) . .
O12 P1 Cs1 128.2(3) . 4_566
O12 P1 Cs1 108.3(3) . .
O12 P1 Cs2 119.9(3) . 4_566
O12 P1 Cs2 100.1(3) . .
O12 P1 O10 107.3(4) . .
O15 P1 Cs1 75.0(4) . 4_566
O15 P1 Cs1 67.8(3) . .
O15 P1 Cs2 68.5(4) . 4_566
O15 P1 Cs2 61.7(3) . .
O15 P1 O5 111.5(5) . .
O15 P1 O10 110.9(4) . .
O15 P1 O12 109.9(4) . .
Cs3 P2 Cs1 146.51(10) 1_455 4_565
O11 P2 Cs1 74.5(3) . 4_565
O11 P2 Cs3 89.5(3) . 1_455
O16 P2 Cs1 159.3(3) . 4_565
O16 P2 Cs3 53.7(3) . 1_455
O16 P2 O11 108.7(5) . .
O16 P2 O18 110.8(4) . .
O17 P2 Cs1 87.6(3) . 4_565
O17 P2 Cs3 69.6(3) . 1_455
O17 P2 O11 108.8(4) . .
O17 P2 O16 109.7(4) . .
O17 P2 O18 110.8(4) . .
O18 P2 Cs1 50.6(3) . 4_565
O18 P2 Cs3 160.5(3) . 1_455
O18 P2 O11 108.0(4) . .
Nb1 O1 Cs1 108.4(4) . 2_646
Nb1 O1 Cs1 109.6(5) . 4_566
Nb1 O1 Cs2 105.5(5) . 4_566
Nb1 O1 Cs2 109.9(5) . 2_646
Nb1 O1 Cs3 89.7(4) . 3_656
Cs1 O1 Cs1 124.5(3) 4_566 2_646
Cs1 O1 Cs2 117.4(3) 2_646 4_566
Cs1 O1 Cs2 15.46(13) 2_646 2_646
Cs1 O1 Cs2 133.6(4) 4_566 2_646
Cs1 O1 Cs2 12.42(14) 4_566 4_566
Cs1 O1 Cs3 85.5(3) 2_646 3_656
Cs1 O1 Cs3 132.8(3) 4_566 3_656
Cs2 O1 Cs2 129.2(3) 2_646 4_566
Cs2 O1 Cs3 70.3(3) 2_646 3_656
Cs2 O1 Cs3 145.2(3) 4_566 3_656
O2 O1 Nb1 67.5(5) . .
O2 O1 Cs1 140.7(8) . 2_646
O2 O1 Cs1 91.3(7) . 4_566
O2 O1 Cs2 126.0(8) . 2_646
O2 O1 Cs2 100.7(7) . 4_566
O2 O1 Cs3 56.0(6) . 3_656
Nb1 O2 Cs1 98.0(4) . 4_566
Nb1 O2 Cs3 108.5(5) . 3_656
Cs3 O2 Cs1 142.5(4) 3_656 4_566
O1 O2 Nb1 69.2(5) . .
O1 O2 Cs1 63.8(6) . 4_566
O1 O2 Cs3 101.1(7) . 3_656
Nb1 O3 Cs2 93.8(3) . 2_646
Nb1 O3 Cs3 97.5(3) . 3_656
Nb3 O3 Nb1 161.9(4) 3_656 .
Nb3 O3 Cs2 96.9(3) 3_656 2_646
Nb3 O3 Cs3 100.0(3) 3_656 3_656
Cs3 O3 Cs2 67.85(18) 3_656 2_646
Nb2 O4 Nb1 107.6(3) . .
Nb1 O5 Cs1 103.5(3) . 4_566
Nb1 O5 Cs2 114.3(3) . 4_566
Cs1 O5 Cs2 15.62(12) 4_566 4_566
P1 O5 Nb1 128.7(4) . .
P1 O5 Cs1 126.0(4) . 4_566
P1 O5 Cs2 117.0(4) . 4_566
Nb2 O6 Nb1 104.4(3) . .
Nb2 O6 Nb3 106.0(3) . .
Nb3 O6 Nb1 141.7(3) . .
O8 O7 Nb2 67.1(4) . .
Nb2 O8 Cs1 103.0(3) . .
O7 O8 Nb2 68.8(4) . .
O7 O8 Cs1 97.6(5) . .
Nb2 O9 Nb3 105.6(3) . .
Nb2 O9 Cs1 115.3(3) . 4_565
Nb2 O9 Cs2 129.9(3) . 4_565
Nb3 O9 Cs1 111.6(3) . 4_565
Nb3 O9 Cs2 103.2(3) . 4_565
Cs2 O9 Cs1 14.60(12) 4_565 4_565
Nb2 O10 Cs1 118.8(3) . .
Nb2 O10 Cs2 126.8(3) . .
Cs1 O10 Cs2 15.01(11) . .
P1 O10 Nb2 123.7(4) . .
P1 O10 Cs1 113.9(3) . .
P1 O10 Cs2 101.2(3) . .
P2 O11 Nb2 155.9(5) . .
P1 O12 Nb3 127.6(4) . .
Nb3 O13 Cs2 95.0(3) . 4_565
Nb3 O13 Cs3 101.3(3) . .
Cs3 O13 Cs2 68.4(2) . 4_565
O14 O13 Nb3 68.9(4) . .
O14 O13 Cs2 134.5(6) . 4_565
O14 O13 Cs3 73.4(5) . .
Nb3 O14 Cs3 103.5(3) . .
Nb3 O14 Cs3 118.0(3) . 3_756
Cs3 O14 Cs3 85.5(2) 3_756 .
O13 O14 Nb3 66.9(4) . .
O13 O14 Cs3 165.4(6) . 3_756
O13 O14 Cs3 80.0(5) . .
P1 O15 Cs2 95.8(4) . .
Nb3 O16 Cs3 111.8(3) 3_656 1_455
P2 O16 Nb3 143.2(5) . 3_656
P2 O16 Cs3 103.5(3) . 1_455
Co1 O17 Cs3 86.8(3) . 1_455
P2 O17 Cs3 87.6(3) . 1_455
P2 O17 Co1 132.7(5) . .
Nb1 O18 Cs1 103.0(3) 3_656 4_565
Nb1 O18 Cs2 91.5(3) 3_656 4_565
Cs1 O18 Cs2 12.29(13) 4_565 4_565
P2 O18 Nb1 142.4(5) . 3_656
P2 O18 Cs1 108.2(3) . 4_565
P2 O18 Cs2 117.1(4) . 4_565
Co1 O1W Cs3 99.7(5) . 1_455
Co1 O2W Cs1 124.0(6) . 4_565
Cs3 O3W Cs2 71.4(3) 1_455 4_465
Co1 O3W Cs2 126.3(5) . 4_465
Co1 O3W Cs3 97.7(4) . 1_455
Co1 O5W Cs3 141.1(10) . 3_655
Cs2 O6W Cs1 9.3(2) . .

loop_
_geom_bond_atom_site_label_1
_geom_bond_atom_site_label_2
_geom_bond_distance
_geom_bond_site_symmetry_2
Nb1 Nb2 3.2950(14) .
Nb1 Cs1 4.141(3) 4_566
Nb1 Cs1 4.239(3) 2_646
Nb1 Cs2 4.284(6) 2_646
Nb1 Cs3 4.086(3) 3_656
Nb1 O1 1.950(9) .
Nb1 O2 1.928(10) .
Nb1 O3 1.949(7) .
Nb1 O4 2.045(8) .
Nb1 O5 2.084(8) .
Nb1 O6 2.108(7) .
Nb1 O18 2.053(7) 3_656
Nb2 Nb3 3.3169(14) .
Nb2 O4 2.038(8) .
Nb2 O6 2.061(6) .
Nb2 O7 1.989(8) .
Nb2 O8 1.965(8) .
Nb2 O9 2.057(7) .
Nb2 O10 2.034(7) .
Nb2 O11 1.962(7) .
Nb3 Cs2 4.341(6) 4_565
Nb3 Cs3 4.117(3) .
Nb3 Cs3 4.392(3) 3_756
Nb3 O3 1.887(7) 3_656
Nb3 O6 2.091(7) .
Nb3 O9 2.106(7) .
Nb3 O12 2.132(7) .
Nb3 O13 1.958(8) .
Nb3 O14 1.986(8) .
Nb3 O16 2.055(7) 3_656
Cs1 Cs2 0.862(7) .
Cs1 P2 4.026(4) 4_566
Cs1 O1 3.197(12) 2_656
Cs1 O1 3.058(12) 4_565
Cs1 O2 3.405(12) 4_565
Cs1 O5 3.124(8) 4_565
Cs1 O8 3.733(9) .
Cs1 O9 3.415(8) 4_566
Cs1 O10 3.254(7) .
Cs1 O18 3.273(8) 4_566
Cs1 O2W 3.164(15) 4_566
Cs1 O6W 3.26(2) .
Cs2 O1 3.543(13) 4_565
Cs2 O1 3.209(13) 2_656
Cs2 O3 3.688(9) 2_656
Cs2 O5 3.197(9) 4_565
Cs2 O9 3.344(9) 4_566
Cs2 O10 3.323(9) .
Cs2 O13 3.707(11) 4_566
Cs2 O15 3.484(10) .
Cs2 O18 3.706(10) 4_566
Cs2 O3W 3.537(14) 4_666
Cs2 O6W 2.54(3) .
Cs3 P2 3.849(4) 1_655
Cs3 O1 3.602(12) 3_656
Cs3 O2 3.043(12) 3_656
Cs3 O3 3.346(8) 3_656
Cs3 O13 3.259(9) .
Cs3 O14 3.172(10) .
Cs3 O14 3.093(8) 3_756
Cs3 O16 3.192(8) 1_655
Cs3 O17 3.611(8) 1_655
Cs3 O1W 3.024(15) 1_655
Cs3 O3W 3.187(13) 1_655
Cs3 O5W 3.03(2) 3_655
Co1 Cs3 4.048(4) 1_455
Co1 O17 2.042(8) .
Co1 O1W 2.230(15) .
Co1 O2W 2.120(15) .
Co1 O3W 2.102(12) .
Co1 O4W 2.16(2) .
Co1 O5W 1.99(2) .
P1 Cs1 4.226(4) 4_566
P1 Cs2 4.138(6) 4_566
P1 O5 1.551(8) .
P1 O10 1.560(7) .
P1 O12 1.552(8) .
P1 O15 1.509(8) .
P2 Cs1 4.026(4) 4_565
P2 Cs3 3.849(4) 1_455
P2 O11 1.554(7) .
P2 O16 1.533(8) .
P2 O17 1.497(7) .
P2 O18 1.534(8) .
O1 Cs1 3.058(12) 4_566
O1 Cs1 3.197(12) 2_646
O1 Cs2 3.543(13) 4_566
O1 Cs2 3.209(13) 2_646
O1 Cs3 3.602(12) 3_656
O1 O2 1.431(15) .
O2 Cs1 3.405(12) 4_566
O2 Cs3 3.043(12) 3_656
O3 Nb3 1.887(7) 3_656
O3 Cs2 3.688(9) 2_646
O3 Cs3 3.346(8) 3_656
O5 Cs1 3.124(8) 4_566
O5 Cs2 3.197(9) 4_566
O7 O8 1.485(12) .
O9 Cs1 3.415(8) 4_565
O9 Cs2 3.344(9) 4_565
O13 Cs2 3.707(11) 4_565
O13 O14 1.483(11) .
O14 Cs3 3.093(8) 3_756
O16 Nb3 2.055(7) 3_656
O16 Cs3 3.192(8) 1_455
O17 Cs3 3.611(8) 1_455
O18 Nb1 2.053(7) 3_656
O18 Cs1 3.273(8) 4_565
O18 Cs2 3.706(10) 4_565
O1W Cs3 3.024(15) 1_455
O2W Cs1 3.164(15) 4_565
O3W Cs2 3.537(14) 4_465
O3W Cs3 3.187(13) 1_455
O5W Cs3 3.03(2) 3_655
